data_7205912
loop_
_publ_author_name
'Jiang, Wei'
'Duan, Lian'
'Qiao, Juan'
'Dong, Guifang'
'Zhang, Deqiang'
'Wang, Liduo'
'Qiu, Yong'

_publ_section_title
;
 High-triplet-energy tri-carbazole derivatives as host materials for
 efficient solution-processed blue phosphorescent devices
;
_journal_issue 13
_journal_name_full 'Journal of Materials Chemistry'
_journal_page_first 4918
_journal_paper_doi 10.1039/c0jm03365k
_journal_volume 21
_journal_year 2011
_chemical_formula_moiety 'C42 H27 N3'
_chemical_formula_sum 'C42 H27 N3'
_chemical_formula_weight 573.67
_chemical_name_systematic
;
?
;
_space_group_IT_number 14
_symmetry_cell_setting monoclinic
_symmetry_space_group_name_Hall '-P 2ybc'
_symmetry_space_group_name_H-M 'P 1 21/c 1'
_atom_sites_solution_hydrogens geom
_atom_sites_solution_primary direct
_atom_sites_solution_secondary difmap
_audit_creation_method SHELXL-97
_cell_angle_alpha 90.00
_cell_angle_beta 94.423(4)
_cell_angle_gamma 90.00
_cell_formula_units_Z 8
_cell_length_a 26.259(5)
_cell_length_b 14.225(3)
_cell_length_c 16.316(3)
_cell_measurement_reflns_used 1686
_cell_measurement_temperature 299(2)
_cell_measurement_theta_max 21.39
_cell_measurement_theta_min 2.33
_cell_volume 6076(2)
_computing_cell_refinement 'Bruker SMART'
_computing_data_collection 'Bruker SMART'
_computing_data_reduction 'Bruker SAINT'
_computing_molecular_graphics 'Bruker SHELXTL'
_computing_publication_material 'Bruker SHELXTL'
_computing_structure_refinement 'SHELXL-97 (Sheldrick, 1997)'
_computing_structure_solution 'SHELXS-97 (Sheldrick, 1990)'
_diffrn_ambient_temperature 299(2)
_diffrn_measured_fraction_theta_full 0.999
_diffrn_measured_fraction_theta_max 0.999
_diffrn_measurement_device_type 'CCD area detector'
_diffrn_measurement_method 'phi and omega scans'
_diffrn_radiation_monochromator graphite
_diffrn_radiation_source 'fine-focus sealed tube'
_diffrn_radiation_type MoK\a
_diffrn_radiation_wavelength 0.71073
_diffrn_reflns_av_R_equivalents 0.1195
_diffrn_reflns_av_sigmaI/netI 0.1323
_diffrn_reflns_limit_h_max 31
_diffrn_reflns_limit_h_min -31
_diffrn_reflns_limit_k_max 16
_diffrn_reflns_limit_k_min -14
_diffrn_reflns_limit_l_max 19
_diffrn_reflns_limit_l_min -19
_diffrn_reflns_number 33684
_diffrn_reflns_theta_full 25.00
_diffrn_reflns_theta_max 25.00
_diffrn_reflns_theta_min 1.90
_diffrn_standards_decay_% 0
_diffrn_standards_interval_count 0
_diffrn_standards_number 0
_exptl_absorpt_coefficient_mu 0.074
_exptl_absorpt_correction_type none
_exptl_crystal_colour colorless
_exptl_crystal_density_diffrn 1.254
_exptl_crystal_density_meas ?
_exptl_crystal_density_method 'not measured'
_exptl_crystal_description prism
_exptl_crystal_F_000 2400
_exptl_crystal_size_max 0.25
_exptl_crystal_size_mid 0.20
_exptl_crystal_size_min 0.13
_refine_diff_density_max 0.228
_refine_diff_density_min -0.195
_refine_diff_density_rms 0.042
_refine_ls_extinction_method none
_refine_ls_goodness_of_fit_ref 1.082
_refine_ls_hydrogen_treatment constr
_refine_ls_matrix_type full
_refine_ls_number_parameters 812
_refine_ls_number_reflns 10680
_refine_ls_number_restraints 18
_refine_ls_restrained_S_all 1.089
_refine_ls_R_factor_all 0.1939
_refine_ls_R_factor_gt 0.0940
_refine_ls_shift/su_max 0.023
_refine_ls_shift/su_mean 0.002
_refine_ls_structure_factor_coef Fsqd
_refine_ls_weighting_details 'calc w=1/[\s^2^(Fo^2^)+(0.0010P)^2^+3.5000P] where P=(Fo^2^+2Fc^2^)/3'
_refine_ls_weighting_scheme calc
_refine_ls_wR_factor_gt 0.1153
_refine_ls_wR_factor_ref 0.1350
_reflns_number_gt 5107
_reflns_number_total 10680
_reflns_threshold_expression >2sigma(I)
_cod_data_source_file c0jm03365k.txt
_cod_data_source_block try
_cod_depositor_comments
;
The following automatic conversions were performed:
'_symmetry_cell_setting' value 'Monoclinic' changed to 'monoclinic'
according to '/home/saulius/struct/CIF-dictionaries/cif_core.dic'
dictionary named 'cif_core.dic' version 2.4.1 from 2010-06-29.

Automatic conversion script
Id: cif_fix_enum 1555 2011-01-17 13:19:09Z saulius 

The following automatic conversions were performed:

'_exptl_crystal_density_meas' value 'none' was changed to '?' - the
value is perceived as not measured.

Automatic conversion script
Id: cif_fix_values 3008 2015-01-20 13:52:24Z robertas 
;
_cod_original_sg_symbol_H-M P2(1)/c
_cod_database_code 7205912

loop_
_symmetry_equiv_pos_as_xyz
'x, y, z'
'-x, y+1/2, -z+1/2'
'-x, -y, -z'
'x, -y-1/2, z-1/2'

loop_
_atom_site_label
_atom_site_type_symbol
_atom_site_fract_x
_atom_site_fract_y
_atom_site_fract_z
_atom_site_U_iso_or_equiv
_atom_site_adp_type
_atom_site_occupancy
_atom_site_symmetry_multiplicity
_atom_site_calc_flag
_atom_site_refinement_flags
_atom_site_disorder_assembly
_atom_site_disorder_group
N1 N 0.22203(8) 0.57221(15) 0.81646(13) 0.0389(7) Uani 1 1 d . . .
N2 N 0.07483(8) 0.69959(15) 0.64548(14) 0.0461(7) Uani 1 1 d . . .
N3 N 0.30584(8) 0.32724(15) 0.99442(14) 0.0451(7) Uani 1 1 d . . .
N4 N 0.27633(8) 0.91671(15) 0.60761(14) 0.0435(7) Uani 1 1 d . . .
N5 N 0.41728(8) 0.80660(17) 0.45070(15) 0.0529(8) Uani 1 1 d . . .
N6 N 0.21013(9) 1.07759(16) 0.84293(14) 0.0538(8) Uani 1 1 d . . .
C1 C 0.14969(9) 0.64520(18) 0.72867(16) 0.0386(8) Uani 1 1 d . . .
H1 H 0.1675 0.6989 0.7153 0.046 Uiso 1 1 calc R . .
C2 C 0.09999(9) 0.63093(19) 0.69891(17) 0.0405(9) Uani 1 1 d . . .
C3 C 0.07280(10) 0.5512(2) 0.71828(18) 0.0496(10) Uani 1 1 d . . .
H3 H 0.0390 0.5443 0.6977 0.059 Uiso 1 1 calc R . .
C4 C 0.09566(10) 0.4823(2) 0.76781(18) 0.0506(10) Uani 1 1 d . . .
H4 H 0.0776 0.4285 0.7802 0.061 Uiso 1 1 calc R . .
C5 C 0.17793(10) 0.34999(18) 0.88580(17) 0.0453(9) Uani 1 1 d . . .
H5 H 0.1476 0.3160 0.8796 0.054 Uiso 1 1 calc R . .
C6 C 0.22000(10) 0.31428(19) 0.93214(18) 0.0470(9) Uani 1 1 d . . .
H6 H 0.2181 0.2553 0.9563 0.056 Uiso 1 1 calc R . .
C7 C 0.26522(10) 0.36630(19) 0.94286(16) 0.0405(9) Uani 1 1 d . . .
C8 C 0.26956(10) 0.45409(18) 0.90734(16) 0.0386(9) Uani 1 1 d . . .
H8 H 0.2993 0.4895 0.9158 0.046 Uiso 1 1 calc R . .
C9 C 0.22771(10) 0.48691(18) 0.85868(16) 0.0360(8) Uani 1 1 d . . .
C10 C 0.18187(10) 0.43731(19) 0.84885(17) 0.0388(8) Uani 1 1 d . . .
C11 C 0.14611(10) 0.49394(18) 0.79905(17) 0.0364(8) Uani 1 1 d . . .
C12 C 0.17240(9) 0.57585(18) 0.77983(16) 0.0333(8) Uani 1 1 d . . .
C13 C 0.08279(11) 0.8433(2) 0.73380(19) 0.0605(11) Uani 1 1 d . . .
H13 H 0.1028 0.8153 0.7766 0.073 Uiso 1 1 calc R . .
C14 C 0.06877(13) 0.9370(2) 0.7376(2) 0.0768(13) Uani 1 1 d . . .
H14 H 0.0797 0.9727 0.7834 0.092 Uiso 1 1 calc R . .
C15 C 0.03866(13) 0.9780(2) 0.6740(2) 0.0818(13) Uani 1 1 d . . .
H15 H 0.0293 1.0407 0.6780 0.098 Uiso 1 1 calc R . .
C16 C 0.02246(12) 0.9280(2) 0.6052(2) 0.0700(12) Uani 1 1 d . . .
H16 H 0.0021 0.9563 0.5631 0.084 Uiso 1 1 calc R . .
C17 C 0.00306(11) 0.7622(2) 0.45878(19) 0.0638(11) Uani 1 1 d . . .
H17 H -0.0132 0.8159 0.4375 0.077 Uiso 1 1 calc R . .
C18 C 0.00314(12) 0.6815(2) 0.4126(2) 0.0749(12) Uani 1 1 d . . .
H18 H -0.0129 0.6806 0.3598 0.090 Uiso 1 1 calc R . .
C19 C 0.02708(11) 0.6013(2) 0.4447(2) 0.0659(12) Uani 1 1 d . . .
H19 H 0.0267 0.5473 0.4126 0.079 Uiso 1 1 calc R . .
C20 C 0.05151(11) 0.5989(2) 0.52297(19) 0.0569(10) Uani 1 1 d . . .
H20 H 0.0674 0.5448 0.5442 0.068 Uiso 1 1 calc R . .
C21 C 0.05103(10) 0.68087(19) 0.56769(18) 0.0412(9) Uani 1 1 d . . .
C22 C 0.02734(10) 0.7633(2) 0.53717(18) 0.0451(9) Uani 1 1 d . . .
C23 C 0.03673(10) 0.8346(2) 0.59897(18) 0.0460(9) Uani 1 1 d . . .
C24 C 0.06620(10) 0.7927(2) 0.66441(18) 0.0429(9) Uani 1 1 d . . .
C25 C 0.25730(13) 0.2729(2) 1.11265(19) 0.0668(11) Uani 1 1 d . . .
H25 H 0.2274 0.3048 1.0957 0.080 Uiso 1 1 calc R . .
C26 C 0.26053(15) 0.2190(2) 1.1836(2) 0.0870(14) Uani 1 1 d . . .
H26 H 0.2326 0.2137 1.2151 0.104 Uiso 1 1 calc R . .
C27 C 0.30540(15) 0.1735(3) 1.2070(2) 0.0974(15) Uani 1 1 d . . .
H27 H 0.3065 0.1373 1.2545 0.117 Uiso 1 1 calc R . .
C28 C 0.34858(15) 0.1777(2) 1.1654(2) 0.0892(14) Uani 1 1 d . . .
H28 H 0.3784 0.1461 1.1833 0.107 Uiso 1 1 calc R . .
C29 C 0.43040(12) 0.2297(2) 1.0238(2) 0.0869(14) Uani 1 1 d . . .
H29 H 0.4477 0.1916 1.0630 0.104 Uiso 1 1 calc R . .
C30 C 0.45490(12) 0.2591(3) 0.9583(3) 0.0902(15) Uani 1 1 d . . .
H30 H 0.4887 0.2418 0.9534 0.108 Uiso 1 1 calc R . .
C31 C 0.42919(12) 0.3157(3) 0.8981(2) 0.0846(14) Uani 1 1 d . . .
H31 H 0.4458 0.3347 0.8526 0.102 Uiso 1 1 calc R . .
C32 C 0.37927(11) 0.3434(2) 0.9059(2) 0.0673(12) Uani 1 1 d . . .
H32 H 0.3622 0.3817 0.8666 0.081 Uiso 1 1 calc R . .
C33 C 0.35552(11) 0.3125(2) 0.97377(19) 0.0498(10) Uani 1 1 d . . .
C34 C 0.38045(11) 0.2546(2) 1.0340(2) 0.0603(11) Uani 1 1 d . . .
C35 C 0.34493(12) 0.2337(2) 1.0926(2) 0.0611(11) Uani 1 1 d . . .
C36 C 0.29953(12) 0.2777(2) 1.06815(19) 0.0521(10) Uani 1 1 d . . .
C37 C 0.26033(10) 0.63905(18) 0.80355(16) 0.0376(8) Uani 1 1 d . . .
C38 C 0.30149(10) 0.6142(2) 0.76053(18) 0.0525(10) Uani 1 1 d . . .
H38 H 0.3050 0.5526 0.7426 0.063 Uiso 1 1 calc R . .
C39 C 0.33715(11) 0.6807(2) 0.7444(2) 0.0723(12) Uani 1 1 d . . .
H39 H 0.3650 0.6636 0.7158 0.087 Uiso 1 1 calc R . .
C40 C 0.33237(12) 0.7712(2) 0.7694(2) 0.0835(13) Uani 1 1 d . . .
H40 H 0.3564 0.8160 0.7570 0.100 Uiso 1 1 calc R . .
C41 C 0.29164(12) 0.7963(2) 0.8133(2) 0.0762(13) Uani 1 1 d . . .
H41 H 0.2882 0.8580 0.8308 0.091 Uiso 1 1 calc R . .
C42 C 0.25627(11) 0.7299(2) 0.83105(19) 0.0562(10) Uani 1 1 d . . .
H42 H 0.2293 0.7464 0.8619 0.067 Uiso 1 1 calc R . .
C43 C 0.34475(10) 0.85809(19) 0.52122(17) 0.0422(9) Uani 1 1 d . . .
H43 H 0.3236 0.8176 0.4894 0.051 Uiso 1 1 calc R . .
C44 C 0.39585(10) 0.8658(2) 0.50973(18) 0.0463(9) Uani 1 1 d . . .
C45 C 0.42733(11) 0.9290(2) 0.55541(19) 0.0581(10) Uani 1 1 d . . .
H45 H 0.4616 0.9338 0.5452 0.070 Uiso 1 1 calc R . .
C46 C 0.40847(10) 0.9841(2) 0.61498(19) 0.0548(10) Uani 1 1 d . . .
H46 H 0.4296 1.0264 0.6448 0.066 Uiso 1 1 calc R . .
C47 C 0.33521(11) 1.0768(2) 0.75525(18) 0.0549(10) Uani 1 1 d . . .
H47 H 0.3676 1.1024 0.7663 0.066 Uiso 1 1 calc R . .
C48 C 0.29720(11) 1.0984(2) 0.80455(19) 0.0551(10) Uani 1 1 d . . .
H48 H 0.3035 1.1393 0.8486 0.066 Uiso 1 1 calc R . .
C49 C 0.24865(11) 1.0588(2) 0.78874(18) 0.0466(9) Uani 1 1 d . . .
C50 C 0.23703(10) 0.99925(18) 0.72245(17) 0.0442(9) Uani 1 1 d . . .
H50 H 0.2045 0.9743 0.7115 0.053 Uiso 1 1 calc R . .
C51 C 0.27656(10) 0.97878(19) 0.67310(17) 0.0382(8) Uani 1 1 d . . .
C52 C 0.32579(10) 1.01706(19) 0.68879(17) 0.0421(9) Uani 1 1 d . . .
C53 C 0.35704(10) 0.97592(19) 0.63025(17) 0.0408(9) Uani 1 1 d . . .
C54 C 0.32598(10) 0.91286(19) 0.58187(17) 0.0387(9) Uani 1 1 d . . .
C55 C 0.39908(12) 0.6488(2) 0.5095(2) 0.0716(12) Uani 1 1 d . . .
H55 H 0.3837 0.6717 0.5550 0.086 Uiso 1 1 calc R . .
C56 C 0.40474(14) 0.5533(3) 0.4972(2) 0.0925(15) Uani 1 1 d . . .
H56 H 0.3937 0.5108 0.5353 0.111 Uiso 1 1 calc R . .
C57 C 0.42693(15) 0.5207(3) 0.4278(3) 0.1069(17) Uani 1 1 d . . .
H57 H 0.4296 0.4562 0.4197 0.128 Uiso 1 1 calc R . .
C58 C 0.44495(13) 0.5804(3) 0.3714(2) 0.0922(15) Uani 1 1 d . . .
H58 H 0.4600 0.5573 0.3257 0.111 Uiso 1 1 calc R . .
C59 C 0.47561(12) 0.7716(3) 0.2637(2) 0.0923(15) Uani 1 1 d . . .
H59 H 0.4859 0.7203 0.2337 0.111 Uiso 1 1 calc R . .
C60 C 0.48178(14) 0.8605(3) 0.2342(2) 0.1051(17) Uani 1 1 d . . .
H60 H 0.4959 0.8695 0.1842 0.126 Uiso 1 1 calc R . .
C61 C 0.46692(13) 0.9370(3) 0.2789(2) 0.0989(15) Uani 1 1 d . . .
H61 H 0.4716 0.9973 0.2587 0.119 Uiso 1 1 calc R . .
C62 C 0.44547(11) 0.9262(2) 0.3523(2) 0.0704(12) Uani 1 1 d . . .
H62 H 0.4354 0.9781 0.3815 0.084 Uiso 1 1 calc R . .
C63 C 0.43922(10) 0.8363(2) 0.38162(19) 0.0558(11) Uani 1 1 d . . .
C64 C 0.45427(11) 0.7566(3) 0.3377(2) 0.0622(11) Uani 1 1 d . . .
C65 C 0.44028(11) 0.6759(2) 0.3837(2) 0.0609(11) Uani 1 1 d . . .
C66 C 0.41691(11) 0.7087(2) 0.4522(2) 0.0560(11) Uani 1 1 d . . .
C67 C 0.14339(11) 1.1517(2) 0.7480(2) 0.0629(11) Uani 1 1 d . . .
H67 H 0.1622 1.1496 0.7019 0.075 Uiso 1 1 calc R . .
C68 C 0.09499(12) 1.1908(2) 0.7440(2) 0.0801(13) Uani 1 1 d . . .
H68 H 0.0811 1.2164 0.6948 0.096 Uiso 1 1 calc R . .
C69 C 0.06689(12) 1.1921(3) 0.8129(3) 0.0960(16) Uani 1 1 d . . .
H69 H 0.0342 1.2178 0.8091 0.115 Uiso 1 1 calc R . .
C70 C 0.08679(13) 1.1561(2) 0.8861(3) 0.0913(14) Uani 1 1 d . . .
H70 H 0.0676 1.1571 0.9317 0.110 Uiso 1 1 calc R . .
C71 C 0.16362(14) 1.0673(2) 1.0447(2) 0.0922(13) Uani 1 1 d U . .
H71 H 0.1339 1.0832 1.0691 0.111 Uiso 1 1 calc R . .
C72 C 0.20510(16) 1.0295(3) 1.0890(3) 0.1056(16) Uani 1 1 d U . .
H72 H 0.2027 1.0193 1.1449 0.127 Uiso 1 1 calc R . .
C73 C 0.24940(17) 1.0060(3) 1.0566(2) 0.1041(16) Uani 1 1 d U . .
H73 H 0.2763 0.9817 1.0906 0.125 Uiso 1 1 calc R . .
C74 C 0.25510(15) 1.0176(2) 0.9741(2) 0.0814(13) Uani 1 1 d . . .
H74 H 0.2852 1.0007 0.9513 0.098 Uiso 1 1 calc R . .
C75 C 0.21352(13) 1.0561(2) 0.92573(19) 0.0574(10) Uani 1 1 d . . .
C76 C 0.16847(13) 1.0808(2) 0.9601(2) 0.0645(11) Uani 1 1 d . . .
C77 C 0.13579(12) 1.1180(2) 0.8926(2) 0.0603(11) Uani 1 1 d . . .
C78 C 0.16284(11) 1.1160(2) 0.8227(2) 0.0521(10) Uani 1 1 d . . .
C79 C 0.23257(10) 0.87020(19) 0.56929(17) 0.0401(9) Uani 1 1 d . . .
C80 C 0.23120(11) 0.7735(2) 0.56499(18) 0.0544(10) Uani 1 1 d . . .
H80 H 0.2580 0.7382 0.5896 0.065 Uiso 1 1 calc R . .
C81 C 0.19005(12) 0.7290(2) 0.5243(2) 0.0677(12) Uani 1 1 d . . .
H81 H 0.1892 0.6638 0.5209 0.081 Uiso 1 1 calc R . .
C82 C 0.15046(12) 0.7811(2) 0.4887(2) 0.0696(12) Uani 1 1 d . . .
H82 H 0.1230 0.7511 0.4605 0.084 Uiso 1 1 calc R . .
C83 C 0.15102(11) 0.8770(2) 0.4945(2) 0.0672(12) Uani 1 1 d . . .
H83 H 0.1236 0.9117 0.4713 0.081 Uiso 1 1 calc R . .
C84 C 0.19230(10) 0.9225(2) 0.53459(17) 0.0503(10) Uani 1 1 d . . .
H84 H 0.1929 0.9877 0.5381 0.060 Uiso 1 1 calc R . .

loop_
_atom_site_aniso_label
_atom_site_aniso_U_11
_atom_site_aniso_U_22
_atom_site_aniso_U_33
_atom_site_aniso_U_23
_atom_site_aniso_U_13
_atom_site_aniso_U_12
N1 0.0337(13) 0.0384(14) 0.0433(15) 0.0084(12) -0.0052(11) -0.0045(11)
N2 0.0430(14) 0.0431(15) 0.0502(16) 0.0000(13) -0.0096(13) 0.0048(12)
N3 0.0513(15) 0.0484(15) 0.0343(15) 0.0052(13) -0.0061(12) 0.0084(13)
N4 0.0382(13) 0.0503(15) 0.0424(15) -0.0084(13) 0.0061(12) 0.0021(12)
N5 0.0445(15) 0.0647(18) 0.0510(17) -0.0096(14) 0.0124(13) -0.0020(13)
N6 0.0585(16) 0.0629(17) 0.0412(16) -0.0111(14) 0.0111(13) 0.0171(14)
C1 0.0312(15) 0.0398(17) 0.0441(19) 0.0035(15) -0.0028(14) -0.0053(13)
C2 0.0302(16) 0.0435(18) 0.0468(19) 0.0034(16) -0.0033(15) -0.0021(14)
C3 0.0312(16) 0.057(2) 0.059(2) 0.0066(17) -0.0101(15) -0.0047(15)
C4 0.0348(16) 0.055(2) 0.060(2) 0.0119(17) -0.0075(16) -0.0156(15)
C5 0.0543(18) 0.0325(17) 0.048(2) 0.0041(15) -0.0042(16) -0.0106(15)
C6 0.0560(19) 0.0292(17) 0.055(2) 0.0093(16) -0.0015(17) -0.0054(15)
C7 0.0495(18) 0.0387(17) 0.0319(18) -0.0022(15) -0.0052(15) 0.0053(15)
C8 0.0409(17) 0.0354(17) 0.0391(18) -0.0048(15) -0.0004(15) -0.0029(14)
C9 0.0389(16) 0.0349(17) 0.0338(17) -0.0006(14) -0.0006(14) -0.0024(14)
C10 0.0338(16) 0.0384(17) 0.0441(19) 0.0039(15) 0.0025(14) -0.0035(14)
C11 0.0363(16) 0.0341(16) 0.0388(18) -0.0024(14) 0.0020(14) -0.0065(14)
C12 0.0255(14) 0.0384(17) 0.0356(17) 0.0015(14) 0.0006(13) 0.0008(13)
C13 0.057(2) 0.062(2) 0.062(2) 0.0019(19) -0.0022(18) -0.0018(18)
C14 0.091(3) 0.059(2) 0.081(3) -0.013(2) 0.009(2) -0.004(2)
C15 0.106(3) 0.052(2) 0.089(3) -0.006(2) 0.021(3) 0.002(2)
C16 0.081(2) 0.059(2) 0.071(3) 0.014(2) 0.011(2) 0.007(2)
C17 0.054(2) 0.079(2) 0.056(2) 0.011(2) -0.0079(18) 0.0136(19)
C18 0.076(2) 0.092(3) 0.054(2) -0.009(2) -0.016(2) 0.004(2)
C19 0.069(2) 0.062(2) 0.066(2) -0.0077(19) -0.003(2) -0.0030(19)
C20 0.055(2) 0.049(2) 0.064(2) 0.0071(18) -0.0106(18) 0.0031(17)
C21 0.0352(16) 0.0405(18) 0.047(2) 0.0085(16) -0.0008(15) 0.0011(15)
C22 0.0365(17) 0.053(2) 0.046(2) 0.0118(17) 0.0005(15) -0.0020(15)
C23 0.0446(18) 0.0452(19) 0.049(2) 0.0095(17) 0.0088(16) 0.0045(15)
C24 0.0368(17) 0.0466(19) 0.045(2) 0.0015(16) 0.0025(15) -0.0049(15)
C25 0.086(2) 0.062(2) 0.051(2) 0.0031(19) 0.001(2) -0.006(2)
C26 0.124(3) 0.080(3) 0.056(3) 0.012(2) 0.003(2) -0.026(2)
C27 0.128(3) 0.078(3) 0.081(3) 0.023(2) -0.026(3) -0.015(3)
C28 0.107(3) 0.075(3) 0.079(3) 0.021(2) -0.039(2) 0.003(2)
C29 0.066(2) 0.076(3) 0.113(3) -0.012(2) -0.028(2) 0.018(2)
C30 0.043(2) 0.092(3) 0.133(4) -0.025(3) -0.010(2) 0.021(2)
C31 0.062(2) 0.106(3) 0.086(3) -0.009(2) 0.006(2) 0.022(2)
C32 0.054(2) 0.076(2) 0.069(2) -0.007(2) -0.0075(19) 0.0173(19)
C33 0.0492(19) 0.053(2) 0.045(2) -0.0094(17) -0.0081(17) 0.0135(16)
C34 0.0555(19) 0.054(2) 0.067(2) -0.0091(19) -0.0234(18) 0.0187(18)
C35 0.079(2) 0.045(2) 0.055(2) 0.0054(18) -0.0159(19) 0.0038(18)
C36 0.064(2) 0.0390(19) 0.051(2) -0.0063(17) -0.0139(18) 0.0053(17)
C37 0.0387(16) 0.0361(17) 0.0360(18) 0.0096(14) -0.0096(14) -0.0025(14)
C38 0.0389(18) 0.059(2) 0.058(2) 0.0017(18) -0.0018(17) -0.0034(16)
C39 0.045(2) 0.093(3) 0.077(3) 0.032(2) -0.0032(19) -0.010(2)
C40 0.050(2) 0.082(2) 0.113(3) 0.056(2) -0.030(2) -0.0318(19)
C41 0.089(3) 0.0299(19) 0.102(3) 0.0134(19) -0.039(2) -0.0141(18)
C42 0.063(2) 0.0419(19) 0.061(2) 0.0001(18) -0.0122(18) -0.0012(17)
C43 0.0364(16) 0.0463(19) 0.0437(19) -0.0061(16) 0.0013(15) -0.0018(14)
C44 0.0424(18) 0.052(2) 0.045(2) -0.0066(17) 0.0059(16) 0.0007(16)
C45 0.0403(18) 0.070(2) 0.064(2) -0.0201(19) 0.0055(17) -0.0007(17)
C46 0.0409(18) 0.056(2) 0.067(2) -0.0150(18) -0.0002(17) -0.0025(16)
C47 0.0482(19) 0.059(2) 0.056(2) -0.0128(18) -0.0059(17) 0.0073(17)
C48 0.064(2) 0.051(2) 0.050(2) -0.0169(17) -0.0017(18) 0.0096(17)
C49 0.0513(19) 0.0467(19) 0.042(2) -0.0030(16) 0.0036(16) 0.0154(16)
C50 0.0451(17) 0.0426(18) 0.044(2) 0.0030(16) -0.0020(16) 0.0122(15)
C51 0.0378(16) 0.0416(17) 0.0353(18) 0.0031(15) 0.0025(15) 0.0069(14)
C52 0.0441(17) 0.0424(18) 0.0389(19) -0.0024(16) -0.0027(15) 0.0096(15)
C53 0.0407(17) 0.0386(17) 0.0419(19) -0.0074(15) -0.0043(15) -0.0012(15)
C54 0.0306(16) 0.0440(18) 0.0416(19) 0.0022(15) 0.0030(15) 0.0062(14)
C55 0.074(2) 0.064(2) 0.077(3) -0.005(2) 0.008(2) 0.012(2)
C56 0.108(3) 0.070(3) 0.099(3) 0.006(2) 0.004(3) 0.014(2)
C57 0.126(4) 0.073(3) 0.120(4) -0.019(3) -0.009(3) 0.018(3)
C58 0.094(3) 0.079(3) 0.102(3) -0.029(2) 0.002(3) 0.029(2)
C59 0.052(2) 0.142(4) 0.086(3) -0.027(3) 0.024(2) 0.002(2)
C60 0.091(3) 0.164(4) 0.065(3) -0.011(3) 0.035(2) -0.030(3)
C61 0.084(3) 0.128(4) 0.087(3) -0.009(3) 0.026(2) -0.038(3)
C62 0.054(2) 0.089(3) 0.070(3) -0.008(2) 0.016(2) -0.015(2)
C63 0.0352(18) 0.082(2) 0.051(2) -0.005(2) 0.0064(17) -0.0075(18)
C64 0.0343(18) 0.095(3) 0.059(2) -0.016(2) 0.0145(17) 0.0056(18)
C65 0.0422(19) 0.072(2) 0.069(3) -0.023(2) 0.0057(18) 0.0156(18)
C66 0.0387(18) 0.065(2) 0.064(2) -0.011(2) -0.0004(18) 0.0055(17)
C67 0.0428(19) 0.069(2) 0.077(3) -0.010(2) 0.0040(18) 0.0103(18)
C68 0.057(2) 0.074(3) 0.108(3) -0.023(2) -0.001(2) 0.014(2)
C69 0.039(2) 0.089(3) 0.161(4) -0.051(3) 0.013(2) 0.002(2)
C70 0.066(2) 0.073(3) 0.141(4) -0.052(3) 0.049(2) -0.025(2)
C71 0.119(3) 0.081(2) 0.082(3) -0.024(2) 0.044(2) -0.054(2)
C72 0.143(3) 0.104(3) 0.071(3) 0.009(2) 0.018(3) -0.047(3)
C73 0.147(3) 0.087(3) 0.076(3) 0.011(2) -0.010(3) -0.023(3)
C74 0.129(3) 0.075(3) 0.040(2) 0.007(2) 0.001(2) -0.005(2)
C75 0.090(2) 0.045(2) 0.039(2) -0.0159(17) 0.0176(19) -0.0107(18)
C76 0.091(2) 0.051(2) 0.056(2) -0.0174(18) 0.031(2) -0.0286(19)
C77 0.058(2) 0.044(2) 0.083(3) -0.0269(18) 0.035(2) -0.0173(17)
C78 0.0471(19) 0.046(2) 0.064(2) -0.0122(18) 0.0145(18) -0.0015(16)
C79 0.0353(16) 0.0429(18) 0.0423(19) -0.0022(15) 0.0049(15) -0.0082(14)
C80 0.053(2) 0.055(2) 0.055(2) 0.0024(18) 0.0072(17) -0.0011(17)
C81 0.068(2) 0.056(2) 0.081(3) -0.002(2) 0.019(2) -0.0159(19)
C82 0.056(2) 0.091(3) 0.063(3) -0.001(2) 0.0100(19) -0.022(2)
C83 0.046(2) 0.091(3) 0.064(2) 0.011(2) -0.0002(18) -0.006(2)
C84 0.0442(18) 0.059(2) 0.048(2) 0.0131(17) 0.0072(16) -0.0001(17)

loop_
_atom_type_symbol
_atom_type_description
_atom_type_scat_dispersion_real
_atom_type_scat_dispersion_imag
_atom_type_scat_source
C C 0.0033 0.0016 'International Tables Vol C Tables 4.2.6.8 and 6.1.1.4'
H H 0.0000 0.0000 'International Tables Vol C Tables 4.2.6.8 and 6.1.1.4'
N N 0.0061 0.0033 'International Tables Vol C Tables 4.2.6.8 and 6.1.1.4'

loop_
_geom_angle_atom_site_label_1
_geom_angle_atom_site_label_2
_geom_angle_atom_site_label_3
_geom_angle
_geom_angle_site_symmetry_1
_geom_angle_site_symmetry_3
_geom_angle_publ_flag
C12 N1 C9 107.7(2) . . ?
C12 N1 C37 124.4(2) . . ?
C9 N1 C37 127.5(2) . . ?
C24 N2 C21 108.4(2) . . ?
C24 N2 C2 126.3(2) . . ?
C21 N2 C2 125.1(2) . . ?
C33 N3 C36 107.8(2) . . ?
C33 N3 C7 126.3(2) . . ?
C36 N3 C7 124.5(2) . . ?
C51 N4 C54 107.9(2) . . ?
C51 N4 C79 126.0(2) . . ?
C54 N4 C79 125.9(2) . . ?
C63 N5 C66 109.1(3) . . ?
C63 N5 C44 125.8(3) . . ?
C66 N5 C44 125.0(3) . . ?
C78 N6 C75 108.2(3) . . ?
C78 N6 C49 126.9(3) . . ?
C75 N6 C49 124.9(2) . . ?
C2 C1 C12 117.2(2) . . ?
C2 C1 H1 121.4 . . ?
C12 C1 H1 121.4 . . ?
C1 C2 C3 122.1(2) . . ?
C1 C2 N2 119.7(2) . . ?
C3 C2 N2 118.2(2) . . ?
C4 C3 C2 120.4(2) . . ?
C4 C3 H3 119.8 . . ?
C2 C3 H3 119.8 . . ?
C3 C4 C11 119.2(3) . . ?
C3 C4 H4 120.4 . . ?
C11 C4 H4 120.4 . . ?
C6 C5 C10 118.8(2) . . ?
C6 C5 H5 120.6 . . ?
C10 C5 H5 120.6 . . ?
C5 C6 C7 120.5(3) . . ?
C5 C6 H6 119.7 . . ?
C7 C6 H6 119.7 . . ?
C8 C7 C6 121.4(2) . . ?
C8 C7 N3 121.2(2) . . ?
C6 C7 N3 117.3(2) . . ?
C7 C8 C9 117.1(2) . . ?
C7 C8 H8 121.4 . . ?
C9 C8 H8 121.4 . . ?
C8 C9 C10 122.3(2) . . ?
C8 C9 N1 128.6(2) . . ?
C10 C9 N1 108.9(2) . . ?
C5 C10 C9 119.7(2) . . ?
C5 C10 C11 132.7(2) . . ?
C9 C10 C11 107.6(2) . . ?
C4 C11 C12 119.2(2) . . ?
C4 C11 C10 134.5(3) . . ?
C12 C11 C10 106.3(2) . . ?
N1 C12 C1 128.7(2) . . ?
N1 C12 C11 109.5(2) . . ?
C1 C12 C11 121.7(2) . . ?
C24 C13 C14 118.0(3) . . ?
C24 C13 H13 121.0 . . ?
C14 C13 H13 121.0 . . ?
C15 C14 C13 120.6(3) . . ?
C15 C14 H14 119.7 . . ?
C13 C14 H14 119.7 . . ?
C16 C15 C14 121.3(3) . . ?
C16 C15 H15 119.3 . . ?
C14 C15 H15 119.3 . . ?
C15 C16 C23 119.3(3) . . ?
C15 C16 H16 120.3 . . ?
C23 C16 H16 120.3 . . ?
C18 C17 C22 119.7(3) . . ?
C18 C17 H17 120.1 . . ?
C22 C17 H17 120.1 . . ?
C17 C18 C19 120.0(3) . . ?
C17 C18 H18 120.0 . . ?
C19 C18 H18 120.0 . . ?
C20 C19 C18 122.3(3) . . ?
C20 C19 H19 118.9 . . ?
C18 C19 H19 118.9 . . ?
C21 C20 C19 116.4(3) . . ?
C21 C20 H20 121.8 . . ?
C19 C20 H20 121.8 . . ?
C20 C21 N2 128.5(3) . . ?
C20 C21 C22 122.9(3) . . ?
N2 C21 C22 108.6(2) . . ?
C17 C22 C21 118.6(3) . . ?
C17 C22 C23 134.2(3) . . ?
C21 C22 C23 107.1(2) . . ?
C16 C23 C24 119.2(3) . . ?
C16 C23 C22 134.0(3) . . ?
C24 C23 C22 106.7(2) . . ?
N2 C24 C13 129.4(3) . . ?
N2 C24 C23 109.1(2) . . ?
C13 C24 C23 121.4(3) . . ?
C36 C25 C26 118.0(3) . . ?
C36 C25 H25 121.0 . . ?
C26 C25 H25 121.0 . . ?
C27 C26 C25 119.3(4) . . ?
C27 C26 H26 120.4 . . ?
C25 C26 H26 120.4 . . ?
C28 C27 C26 124.7(4) . . ?
C28 C27 H27 117.7 . . ?
C26 C27 H27 117.7 . . ?
C27 C28 C35 115.6(3) . . ?
C27 C28 H28 122.2 . . ?
C35 C28 H28 122.2 . . ?
C30 C29 C34 121.9(3) . . ?
C30 C29 H29 119.1 . . ?
C34 C29 H29 119.1 . . ?
C29 C30 C31 119.8(3) . . ?
C29 C30 H30 120.1 . . ?
C31 C30 H30 120.1 . . ?
C32 C31 C30 120.5(4) . . ?
C32 C31 H31 119.8 . . ?
C30 C31 H31 119.8 . . ?
C33 C32 C31 118.1(3) . . ?
C33 C32 H32 120.9 . . ?
C31 C32 H32 120.9 . . ?
C32 C33 N3 129.5(3) . . ?
C32 C33 C34 122.1(3) . . ?
N3 C33 C34 108.3(3) . . ?
C29 C34 C33 117.6(3) . . ?
C29 C34 C35 135.0(3) . . ?
C33 C34 C35 107.4(3) . . ?
C36 C35 C34 108.0(3) . . ?
C36 C35 C28 119.7(3) . . ?
C34 C35 C28 132.3(3) . . ?
C25 C36 C35 122.7(3) . . ?
C25 C36 N3 128.8(3) . . ?
C35 C36 N3 108.5(3) . . ?
C42 C37 C38 119.4(3) . . ?
C42 C37 N1 120.7(3) . . ?
C38 C37 N1 119.9(2) . . ?
C39 C38 C37 119.6(3) . . ?
C39 C38 H38 120.2 . . ?
C37 C38 H38 120.2 . . ?
C40 C39 C38 121.0(3) . . ?
C40 C39 H39 119.5 . . ?
C38 C39 H39 119.5 . . ?
C39 C40 C41 119.6(3) . . ?
C39 C40 H40 120.2 . . ?
C41 C40 H40 120.2 . . ?
C42 C41 C40 119.8(3) . . ?
C42 C41 H41 120.1 . . ?
C40 C41 H41 120.1 . . ?
C41 C42 C37 120.5(3) . . ?
C41 C42 H42 119.7 . . ?
C37 C42 H42 119.7 . . ?
C44 C43 C54 117.4(3) . . ?
C44 C43 H43 121.3 . . ?
C54 C43 H43 121.3 . . ?
C43 C44 C45 121.5(3) . . ?
C43 C44 N5 119.0(2) . . ?
C45 C44 N5 119.5(3) . . ?
C46 C45 C44 121.0(3) . . ?
C46 C45 H45 119.5 . . ?
C44 C45 H45 119.5 . . ?
C45 C46 C53 119.1(3) . . ?
C45 C46 H46 120.5 . . ?
C53 C46 H46 120.5 . . ?
C48 C47 C52 120.3(3) . . ?
C48 C47 H47 119.8 . . ?
C52 C47 H47 119.8 . . ?
C47 C48 C49 119.9(3) . . ?
C47 C48 H48 120.1 . . ?
C49 C48 H48 120.1 . . ?
C50 C49 C48 122.1(3) . . ?
C50 C49 N6 118.4(3) . . ?
C48 C49 N6 119.5(3) . . ?
C49 C50 C51 116.7(3) . . ?
C49 C50 H50 121.7 . . ?
C51 C50 H50 121.7 . . ?
N4 C51 C50 128.3(2) . . ?
N4 C51 C52 109.6(2) . . ?
C50 C51 C52 121.9(3) . . ?
C47 C52 C51 119.1(3) . . ?
C47 C52 C53 134.1(3) . . ?
C51 C52 C53 106.6(2) . . ?
C46 C53 C54 118.6(3) . . ?
C46 C53 C52 134.2(3) . . ?
C54 C53 C52 107.3(2) . . ?
C43 C54 N4 129.0(2) . . ?
C43 C54 C53 122.5(3) . . ?
N4 C54 C53 108.6(2) . . ?
C66 C55 C56 117.7(3) . . ?
C66 C55 H55 121.2 . . ?
C56 C55 H55 121.2 . . ?
C55 C56 C57 120.2(4) . . ?
C55 C56 H56 119.9 . . ?
C57 C56 H56 119.9 . . ?
C58 C57 C56 122.0(4) . . ?
C58 C57 H57 119.0 . . ?
C56 C57 H57 119.0 . . ?
C57 C58 C65 118.4(4) . . ?
C57 C58 H58 120.8 . . ?
C65 C58 H58 120.8 . . ?
C60 C59 C64 121.0(4) . . ?
C60 C59 H59 119.5 . . ?
C64 C59 H59 119.5 . . ?
C59 C60 C61 119.7(4) . . ?
C59 C60 H60 120.2 . . ?
C61 C60 H60 120.2 . . ?
C62 C61 C60 121.6(4) . . ?
C62 C61 H61 119.2 . . ?
C60 C61 H61 119.2 . . ?
C61 C62 C63 118.4(4) . . ?
C61 C62 H62 120.8 . . ?
C63 C62 H62 120.8 . . ?
N5 C63 C62 129.8(3) . . ?
N5 C63 C64 108.7(3) . . ?
C62 C63 C64 121.5(3) . . ?
C59 C64 C63 117.8(3) . . ?
C59 C64 C65 135.7(3) . . ?
C63 C64 C65 106.5(3) . . ?
C58 C65 C66 119.7(3) . . ?
C58 C65 C64 133.0(3) . . ?
C66 C65 C64 107.3(3) . . ?
C55 C66 N5 129.5(3) . . ?
C55 C66 C65 122.1(3) . . ?
N5 C66 C65 108.4(3) . . ?
C78 C67 C68 117.7(3) . . ?
C78 C67 H67 121.2 . . ?
C68 C67 H67 121.2 . . ?
C67 C68 C69 120.6(3) . . ?
C67 C68 H68 119.7 . . ?
C69 C68 H68 119.7 . . ?
C70 C69 C68 120.7(3) . . ?
C70 C69 H69 119.6 . . ?
C68 C69 H69 119.6 . . ?
C69 C70 C77 120.1(4) . . ?
C69 C70 H70 119.9 . . ?
C77 C70 H70 119.9 . . ?
C72 C71 C76 116.2(4) . . ?
C72 C71 H71 121.9 . . ?
C76 C71 H71 121.9 . . ?
C73 C72 C71 124.2(4) . . ?
C73 C72 H72 117.9 . . ?
C71 C72 H72 117.9 . . ?
C72 C73 C74 120.8(4) . . ?
C72 C73 H73 119.6 . . ?
C74 C73 H73 119.6 . . ?
C73 C74 C75 117.2(4) . . ?
C73 C74 H74 121.4 . . ?
C75 C74 H74 121.4 . . ?
N6 C75 C76 110.2(3) . . ?
N6 C75 C74 128.6(3) . . ?
C76 C75 C74 121.2(3) . . ?
C75 C76 C71 120.2(3) . . ?
C75 C76 C77 105.0(3) . . ?
C71 C76 C77 134.7(3) . . ?
C78 C77 C70 118.2(3) . . ?
C78 C77 C76 107.9(3) . . ?
C70 C77 C76 133.9(3) . . ?
N6 C78 C67 128.6(3) . . ?
N6 C78 C77 108.7(3) . . ?
C67 C78 C77 122.6(3) . . ?
C80 C79 C84 120.1(3) . . ?
C80 C79 N4 120.1(2) . . ?
C84 C79 N4 119.7(2) . . ?
C81 C80 C79 119.9(3) . . ?
C81 C80 H80 120.0 . . ?
C79 C80 H80 120.0 . . ?
C82 C81 C80 119.9(3) . . ?
C82 C81 H81 120.1 . . ?
C80 C81 H81 120.1 . . ?
C83 C82 C81 120.5(3) . . ?
C83 C82 H82 119.8 . . ?
C81 C82 H82 119.8 . . ?
C82 C83 C84 120.2(3) . . ?
C82 C83 H83 119.9 . . ?
C84 C83 H83 119.9 . . ?
C79 C84 C83 119.4(3) . . ?
C79 C84 H84 120.3 . . ?
C83 C84 H84 120.3 . . ?

loop_
_geom_bond_atom_site_label_1
_geom_bond_atom_site_label_2
_geom_bond_distance
_geom_bond_site_symmetry_2
_geom_bond_publ_flag
N1 C12 1.392(3) . ?
N1 C9 1.398(3) . ?
N1 C37 1.412(3) . ?
N2 C24 1.382(3) . ?
N2 C21 1.396(3) . ?
N2 C2 1.436(3) . ?
N3 C33 1.388(3) . ?
N3 C36 1.415(4) . ?
N3 C7 1.420(3) . ?
N4 C51 1.386(3) . ?
N4 C54 1.401(3) . ?
N4 C79 1.428(3) . ?
N5 C63 1.372(4) . ?
N5 C66 1.392(4) . ?
N5 C44 1.427(4) . ?
N6 C78 1.373(3) . ?
N6 C75 1.381(4) . ?
N6 C49 1.419(4) . ?
C1 C2 1.372(3) . ?
C1 C12 1.396(3) . ?
C1 H1 0.9300 . ?
C2 C3 1.389(4) . ?
C3 C4 1.379(4) . ?
C3 H3 0.9300 . ?
C4 C11 1.392(3) . ?
C4 H4 0.9300 . ?
C5 C6 1.386(3) . ?
C5 C10 1.388(4) . ?
C5 H5 0.9300 . ?
C6 C7 1.399(4) . ?
C6 H6 0.9300 . ?
C7 C8 1.385(4) . ?
C8 C9 1.386(3) . ?
C8 H8 0.9300 . ?
C9 C10 1.394(3) . ?
C10 C11 1.440(3) . ?
C11 C12 1.402(3) . ?
C13 C24 1.384(4) . ?
C13 C14 1.386(4) . ?
C13 H13 0.9300 . ?
C14 C15 1.384(4) . ?
C14 H14 0.9300 . ?
C15 C16 1.368(4) . ?
C15 H15 0.9300 . ?
C16 C23 1.386(4) . ?
C16 H16 0.9300 . ?
C17 C18 1.373(4) . ?
C17 C22 1.385(4) . ?
C17 H17 0.9300 . ?
C18 C19 1.385(4) . ?
C18 H18 0.9300 . ?
C19 C20 1.384(4) . ?
C19 H19 0.9300 . ?
C20 C21 1.376(4) . ?
C20 H20 0.9300 . ?
C21 C22 1.400(4) . ?
C22 C23 1.438(4) . ?
C23 C24 1.403(4) . ?
C25 C36 1.373(4) . ?
C25 C26 1.385(4) . ?
C25 H25 0.9300 . ?
C26 C27 1.372(5) . ?
C26 H26 0.9300 . ?
C27 C28 1.367(5) . ?
C27 H27 0.9300 . ?
C28 C35 1.428(4) . ?
C28 H28 0.9300 . ?
C29 C30 1.355(5) . ?
C29 C34 1.381(4) . ?
C29 H29 0.9300 . ?
C30 C31 1.402(5) . ?
C30 H30 0.9300 . ?
C31 C32 1.384(4) . ?
C31 H31 0.9300 . ?
C32 C33 1.383(4) . ?
C32 H32 0.9300 . ?
C33 C34 1.405(4) . ?
C34 C35 1.418(4) . ?
C35 C36 1.378(4) . ?
C37 C42 1.374(4) . ?
C37 C38 1.380(4) . ?
C38 C39 1.371(4) . ?
C38 H38 0.9300 . ?
C39 C40 1.360(5) . ?
C39 H39 0.9300 . ?
C40 C41 1.379(5) . ?
C40 H40 0.9300 . ?
C41 C42 1.371(4) . ?
C41 H41 0.9300 . ?
C42 H42 0.9300 . ?
C43 C44 1.374(4) . ?
C43 C54 1.380(4) . ?
C43 H43 0.9300 . ?
C44 C45 1.397(4) . ?
C45 C46 1.371(4) . ?
C45 H45 0.9300 . ?
C46 C53 1.397(4) . ?
C46 H46 0.9300 . ?
C47 C48 1.364(4) . ?
C47 C52 1.385(4) . ?
C47 H47 0.9300 . ?
C48 C49 1.399(4) . ?
C48 H48 0.9300 . ?
C49 C50 1.389(4) . ?
C50 C51 1.392(4) . ?
C50 H50 0.9300 . ?
C51 C52 1.408(4) . ?
C52 C53 1.431(4) . ?
C53 C54 1.412(4) . ?
C55 C66 1.374(4) . ?
C55 C56 1.383(4) . ?
C55 H55 0.9300 . ?
C56 C57 1.392(5) . ?
C56 H56 0.9300 . ?
C57 C58 1.364(5) . ?
C57 H57 0.9300 . ?
C58 C65 1.380(4) . ?
C58 H58 0.9300 . ?
C59 C60 1.368(5) . ?
C59 C64 1.387(5) . ?
C59 H59 0.9300 . ?
C60 C61 1.383(5) . ?
C60 H60 0.9300 . ?
C61 C62 1.370(5) . ?
C61 H61 0.9300 . ?
C62 C63 1.379(4) . ?
C62 H62 0.9300 . ?
C63 C64 1.413(4) . ?
C64 C65 1.435(5) . ?
C65 C66 1.396(4) . ?
C67 C78 1.383(4) . ?
C67 C68 1.384(4) . ?
C67 H67 0.9300 . ?
C68 C69 1.392(5) . ?
C68 H68 0.9300 . ?
C69 C70 1.365(5) . ?
C69 H69 0.9300 . ?
C70 C77 1.393(4) . ?
C70 H70 0.9300 . ?
C71 C72 1.370(5) . ?
C71 C76 1.409(5) . ?
C71 H71 0.9300 . ?
C72 C73 1.356(6) . ?
C72 H72 0.9300 . ?
C73 C74 1.376(5) . ?
C73 H73 0.9300 . ?
C74 C75 1.408(4) . ?
C74 H74 0.9300 . ?
C75 C76 1.393(4) . ?
C76 C77 1.443(4) . ?
C77 C78 1.390(4) . ?
C79 C80 1.378(4) . ?
C79 C84 1.378(4) . ?
C80 C81 1.377(4) . ?
C80 H80 0.9300 . ?
C81 C82 1.368(4) . ?
C81 H81 0.9300 . ?
C82 C83 1.367(4) . ?
C82 H82 0.9300 . ?
C83 C84 1.383(4) . ?
C83 H83 0.9300 . ?
C84 H84 0.9300 . ?
